data_2103673
loop_
_publ_author_name
'Rychlewska, Urszula'
'War\.zajtis, Beata'

_publ_section_title
;
 Interplay between dipolar, stacking and hydrogen-bond interactions in
 the crystal structures of unsymmetrically substituted esters, amides
 and nitriles of
 (<i>R</i>,<i>R</i>)-<i>O</i>,<i>O</i>'-dibenzoyltartaric acid
;
_journal_issue 3
_journal_name_full 'Acta Crystallographica Section B'
_journal_page_first 415
_journal_page_last 427
_journal_paper_doi 10.1107/S010876810100430X
_journal_volume 57
_journal_year 2001
_chemical_formula_sum 'C20 H18 N2 O5'
_chemical_formula_weight 366.36
_chemical_name_systematic
;
N,N-Dimethyl(2R,3S)-2,3-dibenzoyloxy-3-cyanopropanamide
;
_space_group_IT_number 4
_symmetry_cell_setting monoclinic
_symmetry_space_group_name_Hall 'P 2yb'
_symmetry_space_group_name_H-M 'P 1 21 1'
_audit_creation_method SHELXL-97
_cell_angle_alpha 90.00
_cell_angle_beta 110.34(2)
_cell_angle_gamma 90.00
_cell_formula_units_Z 2
_cell_length_a 7.749(2)
_cell_length_b 14.144(4)
_cell_length_c 9.063(2)
_cell_measurement_reflns_used 15
_cell_measurement_temperature 293(2)
_cell_measurement_theta_max 17.34
_cell_measurement_theta_min 5.95
_cell_volume 931.4(4)
_computing_cell_refinement 'SYNTEX XTL Operation Manual'
_computing_data_collection 'SYNTEX Operation Manual'
_computing_data_reduction PRARA
_computing_molecular_graphics 'Simens Analytical X-Ray Instruments (1989)'
_computing_publication_material 'SHELXL-97 (Sheldrick, 1997)'
_computing_structure_refinement 'SHELXL-97 (Sheldrick, 1997)'
_computing_structure_solution 'SHELXS-86 (Sheldrick, 1990)'
_diffrn_ambient_temperature 293(2)
_diffrn_measured_fraction_theta_full .950
_diffrn_measured_fraction_theta_max .950
_diffrn_measurement_device_type 'Syntex P21 diffractometer'
_diffrn_measurement_method \Q--2\Q
_diffrn_radiation_monochromator graphite
_diffrn_radiation_source 'fine-focus sealed tube'
_diffrn_radiation_type MoK\a
_diffrn_radiation_wavelength .71073
_diffrn_reflns_av_R_equivalents .0331
_diffrn_reflns_av_sigmaI/netI .0495
_diffrn_reflns_limit_h_max 9
_diffrn_reflns_limit_h_min 0
_diffrn_reflns_limit_k_max 17
_diffrn_reflns_limit_k_min -17
_diffrn_reflns_limit_l_max 11
_diffrn_reflns_limit_l_min -11
_diffrn_reflns_number 3921
_diffrn_reflns_theta_full 27.57
_diffrn_reflns_theta_max 27.57
_diffrn_reflns_theta_min 2.40
_diffrn_standards_decay_% 4.4
_diffrn_standards_interval_count 100
_diffrn_standards_number 2
_exptl_absorpt_coefficient_mu .095
_exptl_absorpt_correction_type none
_exptl_crystal_colour colourless
_exptl_crystal_density_diffrn 1.306
_exptl_crystal_density_method 'not measured'
_exptl_crystal_description plate
_exptl_crystal_F_000 384
_exptl_crystal_size_max .5
_exptl_crystal_size_mid .4
_exptl_crystal_size_min .4
_refine_diff_density_max .123
_refine_diff_density_min -.121
_refine_ls_abs_structure_details 'Flack H D (1983), Acta Cryst. A39, 876-881'
_refine_ls_extinction_coef .036(5)
_refine_ls_extinction_method SHELXL
_refine_ls_goodness_of_fit_ref 1.005
_refine_ls_hydrogen_treatment mixed
_refine_ls_matrix_type full
_refine_ls_number_parameters 245
_refine_ls_number_reflns 2129
_refine_ls_number_restraints 1
_refine_ls_restrained_S_all 1.005
_refine_ls_R_factor_all .0962
_refine_ls_R_factor_gt .0435
_refine_ls_shift/su_max .000
_refine_ls_shift/su_mean .000
_refine_ls_structure_factor_coef Fsqd
_refine_ls_weighting_details 'w=1/[\s^2^(Fo^2^)+(0.0503P)^2^+0.0920P] where P=(Fo^2^+2Fc^2^)/3'
_refine_ls_weighting_scheme calc
_refine_ls_wR_factor_ref .1065
_reflns_number_gt 1423
_reflns_number_total 2129
_reflns_threshold_expression >2sigma(I)
_cod_data_source_file na0118.cif
_cod_data_source_block bcn3
_cod_depositor_comments
;
The following automatic conversions were performed:

'_refine_ls_weighting_scheme' value 'calc
w=1/[\s^2^(Fo^2^)+(0.0503P)^2^+0.0920P] where P=(Fo^2^+2Fc^2^)/3' was
changed to 'calc'. New tag '_refine_ls_weighting_details' was
created. The value of the new tag was set to
'w=1/[\s^2^(Fo^2^)+(0.0503P)^2^+0.0920P] where P=(Fo^2^+2Fc^2^)/3'.

Automatic conversion script
Id: cif_fix_values 3143 2015-03-26 13:38:13Z robertas 
;
_cod_original_sg_symbol_H-M 'P 21'
_cod_database_code 2103673
_cod_database_fobs_code 2103673

loop_
_symmetry_equiv_pos_as_xyz
'x, y, z'
'-x, y+1/2, -z'

loop_
_atom_site_label
_atom_site_fract_x
_atom_site_fract_y
_atom_site_fract_z
_atom_site_U_iso_or_equiv
_atom_site_adp_type
_atom_site_calc_flag
_atom_site_refinement_flags
_atom_site_occupancy
_atom_site_type_symbol
C1 .3064(5) .6552(3) .3428(4) .0619(9) Uani d . 1 C
C2 .4712(5) .6247(2) .4762(4) .0547(8) Uani d . 1 C
H2 .5489 .5881 .4354 .050 Uiso d R 1 H
C3 .5782(5) .7097(2) .5649(4) .0503(8) Uani d . 1 C
H3 .6192 .7473 .4953 .050 Uiso d R 1 H
C4 .7450(4) .6810(2) .7081(3) .0525(8) Uani d . 1 C
C20 .5104(6) .4865(2) .6349(4) .0561(8) Uani d . 1 C
C21 .4133(5) .4224(2) .7081(4) .0576(9) Uani d . 1 C
C22 .5187(6) .3547(3) .8138(4) .0709(11) Uani d . 1 C
H22 .6489 .3510 .8355 .070 Uiso d R 1 H
C23 .4340(8) .2936(3) .8851(5) .0831(13) Uani d . 1 C
H23 .5049 .2474 .9589 .120 Uiso d R 1 H
C24 .2486(9) .2974(3) .8536(5) .0854(14) Uani d . 1 C
H24 .1928 .2547 .9062 .120 Uiso d R 1 H
C25 .1424(7) .3631(3) .7467(6) .0829(13) Uani d . 1 C
H25 .0118 .3654 .7237 .120 Uiso d R 1 H
C26 .2253(6) .4251(3) .6754(5) .0697(10) Uani d . 1 C
H26 .1530 .4703 .6001 .070 Uiso d R 1 H
C30 .5198(5) .8502(2) .6770(4) .0514(8) Uani d . 1 C
C31 .3969(5) .9021(2) .7418(4) .0513(8) Uani d . 1 C
C32 .4721(6) .9787(2) .8396(4) .0600(9) Uani d . 1 C
H32 .5989 .9953 .8628 .070 Uiso d R 1 H
C33 .3638(7) 1.0297(3) .9052(5) .0748(12) Uani d . 1 C
H33 .4159 1.0816 .9749 .120 Uiso d R 1 H
C34 .1853(7) 1.0062(4) .8714(5) .0835(13) Uani d . 1 C
H34 .1115 1.0427 .9164 .120 Uiso d R 1 H
C35 .1098(6) .9319(4) .7744(6) .0939(15) Uani d . 1 C
H35 -.0183 .9177 .7497 .120 Uiso d R 1 H
C36 .2158(5) .8782(3) .7103(5) .0728(11) Uani d . 1 C
H36 .1645 .8240 .6462 .070 Uiso d R 1 H
C41 1.0595(5) .6330(4) .8212(4) .0834(13) Uani d . 1 C
H411 1.0575 .6651 .9139 .120 Uiso d R 1 H
H412 1.1725 .6468 .8043 .120 Uiso d R 1 H
H413 1.0533 .5659 .8350 .120 Uiso d R 1 H
C42 .9216(5) .6524(4) .5312(4) .0750(11) Uani d . 1 C
H421 1.0477 .6646 .5435 .120 Uiso d R 1 H
H422 .8422 .6962 .4576 .120 Uiso d R 1 H
H423 .8880 .5894 .4925 .120 Uiso d R 1 H
N1 .1844(5) .6776(3) .2385(4) .0863(10) Uani d . 1 N
N4 .9032(3) .6630(2) .6848(3) .0567(7) Uani d . 1 N
O2 .4026(3) .56466(15) .5714(3) .0576(6) Uani d . 1 O
O3 .4524(3) .76432(14) .6158(2) .0518(6) Uani d . 1 O
O4 .7270(3) .6761(2) .8372(2) .0670(7) Uani d . 1 O
O20 .6591(4) .47527(19) .6266(3) .0713(7) Uani d . 1 O
O30 .6642(4) .87897(18) .6745(3) .0669(7) Uani d . 1 O

loop_
_atom_site_aniso_label
_atom_site_aniso_U_11
_atom_site_aniso_U_22
_atom_site_aniso_U_33
_atom_site_aniso_U_12
_atom_site_aniso_U_13
_atom_site_aniso_U_23
C1 .071(2) .066(2) .0481(19) -.0067(19) .0202(18) -.0021(17)
C2 .066(2) .0545(19) .0482(17) .0014(17) .0260(16) -.0009(15)
C3 .0606(19) .0448(18) .0497(16) .0041(14) .0245(15) -.0007(14)
C4 .0632(19) .0489(19) .0442(17) .0047(16) .0171(14) .0009(14)
C20 .072(2) .0429(18) .0493(17) .0029(17) .0158(17) -.0069(15)
C21 .081(3) .0425(17) .0469(18) .0007(17) .0187(17) -.0046(14)
C22 .096(3) .045(2) .060(2) -.0002(19) .012(2) -.0026(17)
C23 .118(4) .054(2) .058(2) -.010(2) .008(2) .0018(18)
C24 .132(4) .060(3) .065(3) -.020(3) .035(3) .003(2)
C25 .096(3) .070(3) .091(3) -.010(2) .042(3) .005(2)
C26 .085(3) .054(2) .071(2) .0052(19) .027(2) .0120(19)
C30 .056(2) .0464(18) .0500(18) -.0047(16) .0162(16) .0011(15)
C31 .059(2) .0418(18) .0520(17) .0021(15) .0186(15) .0022(15)
C32 .075(2) .0468(18) .0604(19) -.0001(18) .0268(18) .0043(17)
C33 .104(4) .052(2) .067(2) .010(2) .029(2) .0002(19)
C34 .092(3) .084(3) .077(3) .029(3) .032(2) -.006(2)
C35 .062(2) .120(4) .103(3) .008(3) .033(2) -.019(3)
C36 .060(2) .075(3) .084(3) -.003(2) .0249(19) -.024(2)
C41 .072(2) .102(4) .066(2) .019(2) .0106(19) -.003(2)
C42 .075(2) .094(3) .063(2) .011(2) .0336(17) .002(2)
N1 .083(2) .097(3) .0652(19) -.005(2) .0081(18) .004(2)
N4 .0582(15) .0604(16) .0504(14) .0058(15) .0173(12) -.0010(14)
O2 .0736(15) .0434(13) .0604(13) .0019(11) .0292(11) .0011(11)
O3 .0548(14) .0435(12) .0593(12) .0007(10) .0227(11) -.0019(10)
O4 .0838(15) .0741(17) .0468(13) .0097(14) .0275(11) .0005(12)
O20 .0717(18) .0611(16) .0831(17) .0078(13) .0295(14) -.0006(13)
O30 .0601(16) .0615(16) .0832(17) -.0095(12) .0301(13) -.0066(13)

loop_
_atom_type_symbol
_atom_type_description
_atom_type_scat_dispersion_real
_atom_type_scat_dispersion_imag
_atom_type_scat_source
C C .0033 .0000 'International Tables Vol C Tables 4.2.6.8 and 6.1.1.4'
H H .0000 .0000 'International Tables Vol C Tables 4.2.6.8 and 6.1.1.4'
N N .0061 .0000 'International Tables Vol C Tables 4.2.6.8 and 6.1.1.4'
O O .0106 .0000 'International Tables Vol C Tables 4.2.6.8 and 6.1.1.4'

loop_
_geom_angle_atom_site_label_1
_geom_angle_atom_site_label_2
_geom_angle_atom_site_label_3
_geom_angle
N1 C1 C2 177.8(4)
O2 C2 C1 105.5(3)
O2 C2 C3 113.4(2)
C1 C2 C3 110.9(3)
O2 C2 H2 109.0
C1 C2 H2 108.6
C3 C2 H2 109.2
O3 C3 C2 106.7(3)
O3 C3 C4 109.6(2)
C2 C3 C4 112.5(3)
O3 C3 H3 109.3
C2 C3 H3 109.5
C4 C3 H3 109.2
O4 C4 N4 123.6(3)
O4 C4 C3 118.7(3)
N4 C4 C3 117.7(3)
O20 C20 O2 122.5(3)
O20 C20 C21 127.1(4)
O2 C20 C21 110.5(3)
C26 C21 C22 119.2(4)
C26 C21 C20 123.4(3)
C22 C21 C20 117.4(4)
C23 C22 C21 119.4(4)
C23 C22 H22 120.6
C21 C22 H22 120.0
C24 C23 C22 121.2(4)
C24 C23 H23 118.6
C22 C23 H23 120.2
C23 C24 C25 119.8(4)
C23 C24 H24 119.7
C25 C24 H24 120.5
C26 C25 C24 119.7(5)
C26 C25 H25 120.4
C24 C25 H25 119.9
C25 C26 C21 120.7(4)
C25 C26 H26 120.4
C21 C26 H26 118.8
O30 C30 O3 121.6(3)
O30 C30 C31 125.1(3)
O3 C30 C31 113.3(3)
C36 C31 C32 119.7(3)
C36 C31 C30 123.3(3)
C32 C31 C30 117.0(3)
C33 C32 C31 119.7(4)
C33 C32 H32 120.2
C31 C32 H32 120.0
C34 C33 C32 119.9(4)
C34 C33 H33 120.0
C32 C33 H33 120.1
C33 C34 C35 120.8(4)
C33 C34 H34 119.1
C35 C34 H34 120.2
C34 C35 C36 120.6(4)
C34 C35 H35 119.2
C36 C35 H35 120.3
C31 C36 C35 119.3(4)
C31 C36 H36 120.1
C35 C36 H36 120.7
N4 C41 H411 110.0
N4 C41 H412 109.8
H411 C41 H412 109.7
N4 C41 H413 109.5
H411 C41 H413 109.7
H412 C41 H413 108.2
N4 C42 H421 107.7
N4 C42 H422 110.3
H421 C42 H422 110.2
N4 C42 H423 110.0
H421 C42 H423 110.2
H422 C42 H423 108.5
C4 N4 C42 124.7(3)
C4 N4 C41 117.2(3)
C42 N4 C41 116.8(3)
C20 O2 C2 115.2(3)
C30 O3 C3 113.7(3)

loop_
_geom_bond_atom_site_label_1
_geom_bond_atom_site_label_2
_geom_bond_distance
C1 N1 1.125(4)
C1 C2 1.485(5)
C2 O2 1.438(4)
C2 C3 1.522(4)
C2 H2 .9601
C3 O3 1.440(4)
C3 C4 1.534(4)
C3 H3 .9600
C4 O4 1.228(4)
C4 N4 1.339(4)
C20 O20 1.191(4)
C20 O2 1.385(4)
C20 C21 1.475(5)
C21 C26 1.382(6)
C21 C22 1.399(5)
C22 C23 1.375(6)
C22 H22 .9600
C23 C24 1.365(7)
C23 H23 .9600
C24 C25 1.388(7)
C24 H24 .9599
C25 C26 1.375(6)
C25 H25 .9600
C26 H26 .9600
C30 O30 1.198(4)
C30 O3 1.362(4)
C30 C31 1.476(5)
C31 C36 1.374(5)
C31 C32 1.392(5)
C32 C33 1.387(6)
C32 H32 .9600
C33 C34 1.350(6)
C33 H33 .9601
C34 C35 1.365(7)
C34 H34 .9599
C35 C36 1.386(6)
C35 H35 .9600
C36 H36 .9600
C41 N4 1.461(4)
C41 H411 .9600
C41 H412 .9600
C41 H413 .9599
C42 N4 1.455(4)
C42 H421 .9600
C42 H422 .9600
C42 H423 .9600

loop_
_geom_torsion_atom_site_label_1
_geom_torsion_atom_site_label_2
_geom_torsion_atom_site_label_3
_geom_torsion_atom_site_label_4
_geom_torsion_site_symmetry_1
_geom_torsion_site_symmetry_2
_geom_torsion_site_symmetry_3
_geom_torsion_site_symmetry_4
_geom_torsion
O2 C2 C3 O3 . . . . -61.3(3)
C1 C2 C3 O3 . . . . 57.3(3)
O2 C2 C3 C4 . . . . 59.0(4)
C1 C2 C3 C4 . . . . 177.5(3)
O3 C3 C4 O4 . . . . 24.8(4)
C2 C3 C4 O4 . . . . -93.8(4)
O3 C3 C4 N4 . . . . -155.0(3)
C2 C3 C4 N4 . . . . 86.4(4)
O20 C20 C21 C26 . . . . -160.7(4)
O2 C20 C21 C26 . . . . 18.4(5)
O20 C20 C21 C22 . . . . 18.1(5)
O2 C20 C21 C22 . . . . -162.8(3)
C26 C21 C22 C23 . . . . -1.3(5)
C20 C21 C22 C23 . . . . 179.8(3)
C21 C22 C23 C24 . . . . .6(6)
C22 C23 C24 C25 . . . . .6(6)
C23 C24 C25 C26 . . . . -1.1(6)
C24 C25 C26 C21 . . . . .4(6)
C22 C21 C26 C25 . . . . .8(6)
C20 C21 C26 C25 . . . . 179.6(3)
O30 C30 C31 C36 . . . . 164.0(4)
O3 C30 C31 C36 . . . . -15.1(4)
O30 C30 C31 C32 . . . . -16.1(5)
O3 C30 C31 C32 . . . . 164.8(3)
C36 C31 C32 C33 . . . . .4(5)
C30 C31 C32 C33 . . . . -179.5(3)
C31 C32 C33 C34 . . . . -1.3(6)
C32 C33 C34 C35 . . . . .7(6)
C33 C34 C35 C36 . . . . .9(8)
C32 C31 C36 C35 . . . . 1.1(6)
C30 C31 C36 C35 . . . . -179.0(4)
C34 C35 C36 C31 . . . . -1.8(7)
O4 C4 N4 C42 . . . . 168.9(4)
C3 C4 N4 C42 . . . . -11.3(5)
O4 C4 N4 C41 . . . . 2.0(5)
C3 C4 N4 C41 . . . . -178.2(3)
O20 C20 O2 C2 . . . . 8.2(4)
C21 C20 O2 C2 . . . . -170.9(3)
C1 C2 O2 C20 . . . . 141.3(3)
C3 C2 O2 C20 . . . . -97.1(3)
O30 C30 O3 C3 . . . . 6.0(4)
C31 C30 O3 C3 . . . . -174.9(2)
C2 C3 O3 C30 . . . . -170.8(2)
C4 C3 O3 C30 . . . . 67.2(3)
C20 O20 C30 O30 . . 2_646 2_646 11.3(3)
C30 O30 C20 O20 2_646 2_646 . . 11.7(3)

loop_
_cod_related_entry_id
_cod_related_entry_database
_cod_related_entry_code
1 ChemSpider 21188439
